data_2312557
loop_
_publ_author_name
'Kumar, Anil'
'Jha, Kunal Kumar'
'Olech, Barbara'
'Goral, Tomasz'
'Malinska, Maura'
'Wo&#x17a;niak, Krzysztof'
'Dominiak, Paulina Maria'

_publ_section_title
;
 TAAM refinement on high-resolution experimental and simulated 3D
 ED/MicroED data for organic molecules.
;
_journal_coeditor_code EQ3017
_journal_issue 'Pt 7'
_journal_name_full 'Acta crystallographica. Section C, Structural chemistry'
_journal_page_first 264
_journal_page_last 277
_journal_paper_doi 10.1107/S2053229624005357
_journal_volume 80
_journal_year 2024
_chemical_absolute_configuration unk
_chemical_formula_iupac 'C3 H7 N O2'
_chemical_formula_moiety 'C3 H7 N O2'
_chemical_formula_sum 'C3 H7 N O2'
_chemical_formula_weight 89.094
_chemical_name_systematic
;
<i>L</i>-Alanine
;
_space_group_crystal_system orthorhombic
_space_group_IT_number 19
_space_group_name_Hall 'P 2ac 2ab'
_space_group_name_H-M_alt 'P 21 21 21'
_atom_sites_solution_primary iterative
_audit_creation_method
;
Olex2 1.5-alpha
(compiled 2022.06.10 svn.r3fa896fb for OlexSys, GUI svn.r6535)
;
_cell_angle_alpha 90
_cell_angle_beta 90
_cell_angle_gamma 90
_cell_formula_units_Z 4
_cell_length_a 5.89(7)
_cell_length_b 5.99(11)
_cell_length_c 12.22(8)
_cell_measurement_reflns_used 1519
_cell_measurement_temperature 81.00
_cell_measurement_theta_max 1.2760
_cell_measurement_theta_min 0.1700
_cell_volume 431(10)
_computing_cell_refinement
;
CrysAlis PRO (Rigaku OD, 2024)
;
_computing_data_collection
;
CrysAlis PRO (Rigaku OD, 2024)
;
_computing_data_reduction
;
CrysAlis PRO (Rigaku OD, 2024)
;
_computing_molecular_graphics
;
OLEX2 (Dolomanov <i>et al.</i>,  2009)
;
_computing_publication_material
;
OLEX2 (Dolomanov <i>et al.</i>,  2009)
;
_computing_structure_refinement
;
olex2.refine (Bourhis <i>et al.</i>, 2015)
;
_computing_structure_solution
;
olex2.solve (Bourhis <i>et al.</i>,  2015)
;
_diffrn_ambient_temperature 81.00
_diffrn_detector 'CCD plate'
_diffrn_measured_fraction_theta_full 0.7805
_diffrn_measured_fraction_theta_max 0.8192
_diffrn_measurement_device_type 'ThermoFisher 200kV Glacios TEM with CetaD CMOS'
_diffrn_measurement_method 'continuous rotation electron diffraction'
_diffrn_radiation_monochromator none
_diffrn_radiation_probe electron
_diffrn_radiation_type electron
_diffrn_radiation_wavelength 0.02510
_diffrn_reflns_av_R_equivalents 0.1659
_diffrn_reflns_av_unetI/netI 0.1288
_diffrn_reflns_limit_h_max 10
_diffrn_reflns_limit_h_min -10
_diffrn_reflns_limit_k_max 9
_diffrn_reflns_limit_k_min -9
_diffrn_reflns_limit_l_max 21
_diffrn_reflns_limit_l_min -21
_diffrn_reflns_number 5996
_diffrn_reflns_theta_full 0.8629
_diffrn_reflns_theta_max 1.28
_diffrn_reflns_theta_min 0.17
_diffrn_source 'electron diffractometer'
_exptl_absorpt_coefficient_mu 0.000
_exptl_absorpt_correction_T_max 1.00000
_exptl_absorpt_correction_T_min 0.06926
_exptl_absorpt_correction_type multi-scan
_exptl_absorpt_process_details
;
(CrysAlis PRO; Rigaku OD, 2024)
;
_exptl_crystal_density_diffrn 1.372
_exptl_crystal_description Niddle
_exptl_crystal_F_000 67.016
_refine_diff_density_max 0.1950
_refine_diff_density_min -0.1957
_refine_ls_abs_structure_details
;
Hooft, R.W.W., Straver, L.H. & Spek, A.L. (2010). J. Appl. Cryst. 43,
665-668.
;
_refine_ls_abs_structure_Flack 0E1(2)
_refine_ls_goodness_of_fit_ref 1.1919
_refine_ls_hydrogen_treatment refall
_refine_ls_matrix_type full
_refine_ls_number_constraints 0
_refine_ls_number_parameters 83
_refine_ls_number_reflns 2145
_refine_ls_number_restraints 0
_refine_ls_restrained_S_all 1.1919
_refine_ls_R_factor_all 0.1907
_refine_ls_R_factor_gt 0.1388
_refine_ls_shift/su_max 0.0006
_refine_ls_shift/su_mean 0.0002
_refine_ls_structure_factor_coef Fsqd
_refine_ls_weighting_details 'w=1/[\s^2^(Fo^2^)+(0.2P)^2^] where P=(Fo^2^+2Fc^2^)/3'
_refine_ls_weighting_scheme calc
_refine_ls_wR_factor_gt 0.3712
_refine_ls_wR_factor_ref 0.4199
_reflns_number_gt 1178
_reflns_number_total 2145
_reflns_threshold_expression I>=2u(I)
_cod_data_source_file eq3017.cif
_cod_data_source_block LAlaIAM
_cod_original_sg_symbol_Hall ' P 2ac 2ab'
_cod_database_code 2312557

loop_
_space_group_symop_id
_space_group_symop_operation_xyz
1 x,y,z
2 x+1/2,-y+1/2,-z
3 -x,y+1/2,-z+1/2
4 -x+1/2,-y,z+1/2

loop_
_atom_site_type_symbol
_atom_site_label
_atom_site_fract_x
_atom_site_fract_y
_atom_site_fract_z
_atom_site_U_iso_or_equiv
_atom_site_adp_type
_atom_site_occupancy
O O1 0.2386(5) 0.5551(7) 0.6849(3) 0.0258(7) Uani 1.000000
O O2 0.3732(6) 0.2717(7) 0.5842(3) 0.0276(8) Uani 1.000000
C C1 0.3973(6) 0.4431(9) 0.6424(3) 0.0221(8) Uani 1.000000
C C2 0.6451(6) 0.5292(8) 0.6617(3) 0.0209(8) Uani 1.000000
H H1 0.664(4) 0.573(6) 0.754(2) 0.034(5) Uiso 1.000000
N N1 0.8147(5) 0.3483(8) 0.6373(3) 0.0242(8) Uani 1.000000
H H2 0.803(3) 0.287(4) 0.5592(16) 0.020(3) Uiso 1.000000
H H3 0.983(4) 0.416(5) 0.652(2) 0.035(5) Uiso 1.000000
H H4 0.785(4) 0.228(5) 0.695(2) 0.030(5) Uiso 1.000000
C C3 0.6940(7) 0.7342(10) 0.5912(4) 0.0261(9) Uani 1.000000
H H5 0.695(7) 0.664(9) 0.498(4) 0.063(10) Uiso 1.000000
H H6 0.561(8) 0.841(9) 0.615(3) 0.064(10) Uiso 1.000000
H H7 0.874(5) 0.788(6) 0.615(2) 0.043(7) Uiso 1.000000

loop_
_atom_site_aniso_label
_atom_site_aniso_U_11
_atom_site_aniso_U_22
_atom_site_aniso_U_33
_atom_site_aniso_U_12
_atom_site_aniso_U_13
_atom_site_aniso_U_23
O1 0.0187(10) 0.033(2) 0.0257(14) -0.0020(12) 0.0003(9) 0.0019(12)
O2 0.0245(12) 0.031(2) 0.0275(15) -0.0012(11) -0.0025(10) -0.0065(13)
C1 0.0198(13) 0.023(2) 0.0234(17) 0.0003(13) -0.0008(11) -0.0019(15)
C2 0.0198(14) 0.021(2) 0.0220(16) -0.0035(12) 0.0000(11) 0.0010(13)
N1 0.0182(11) 0.033(2) 0.0217(14) 0.0008(11) -0.0002(10) -0.0007(13)
C3 0.0241(16) 0.025(3) 0.029(2) -0.0009(14) 0.0027(13) -0.0005(16)

loop_
_atom_type_symbol
_atom_type_scat_Cromer_Mann_a1
_atom_type_scat_Cromer_Mann_a2
_atom_type_scat_Cromer_Mann_a3
_atom_type_scat_Cromer_Mann_a4
_atom_type_scat_Cromer_Mann_b1
_atom_type_scat_Cromer_Mann_b2
_atom_type_scat_Cromer_Mann_b3
_atom_type_scat_Cromer_Mann_b4
_atom_type_scat_Cromer_Mann_c
_atom_type_scat_dispersion_source
_atom_type_scat_dispersion_real
_atom_type_scat_dispersion_imag
_atom_type_scat_source
C 0.73100 1.19500 0.45600 0.12500 36.99500 11.29700 2.81400 0.34600 0.00000 custom 0.00000 0.00000 'Custom 4-Gaussian'
H 0.37500 0.14100 0.02200 -0.10100 15.49500 4.12600 0.02500 46.88400 0.00000 custom 0.00000 0.00000 'Custom 4-Gaussian'
N 0.57200 1.04200 0.46500 0.13100 28.84600 9.05400 2.42100 0.31700 0.00000 custom 0.00000 0.00000 'Custom 4-Gaussian'
O 0.45500 0.91700 0.47200 0.13800 23.78000 7.62200 2.14400 0.29600 0.00000 custom 0.00000 0.00000 'Custom 4-Gaussian'

loop_
_geom_angle_atom_site_label_1
_geom_angle_atom_site_label_2
_geom_angle_atom_site_label_3
_geom_angle_site_symmetry_1
_geom_angle_site_symmetry_3
_geom_angle
_geom_angle_publ_flag
O2 C1 O1 . . 125.7(4) ?
C2 C1 O1 . . 117.0(4) ?
C2 C1 O2 . . 117.4(4) ?
H1 C2 C1 . . 108.1(13) ?
N1 C2 C1 . . 110.6(4) ?
N1 C2 H1 . . 106.8(15) ?
C3 C2 C1 . . 110.9(3) ?
C3 C2 H1 . . 110.4(18) ?
C3 C2 N1 . . 110.0(3) ?
H2 N1 C2 . . 113.3(12) ?
H3 N1 C2 . . 107.7(17) ?
H3 N1 H2 . . 110.4(19) ?
H4 N1 C2 . . 104.9(15) ?
H4 N1 H2 . . 112(2) ?
H4 N1 H3 . . 108(2) ?
H5 C3 C2 . . 105(2) ?
H6 C3 C2 . . 101(3) ?
H6 C3 H5 . . 118(3) ?
H7 C3 C2 . . 105.0(17) ?
H7 C3 H5 . . 109(2) ?
H7 C3 H6 . . 117(3) ?

loop_
_geom_bond_atom_site_label_1
_geom_bond_atom_site_label_2
_geom_bond_site_symmetry_2
_geom_bond_distance
_geom_bond_publ_flag
O1 C1 . 1.262(12) ?
O2 C1 . 1.257(16) ?
C1 C2 . 1.566(17) ?
C2 H1 . 1.16(3) ?
C2 N1 . 1.505(17) ?
C2 C3 . 1.528(19) ?
N1 H2 . 1.02(2) ?
N1 H3 . 1.08(3) ?
N1 H4 . 1.02(3) ?
C3 H5 . 1.21(5) ?
C3 H6 . 1.05(5) ?
C3 H7 . 1.15(3) ?

loop_
_geom_torsion_atom_site_label_1
_geom_torsion_atom_site_label_2
_geom_torsion_atom_site_label_3
_geom_torsion_atom_site_label_4
_geom_torsion_site_symmetry_1
_geom_torsion_site_symmetry_2
_geom_torsion_site_symmetry_3
_geom_torsion_site_symmetry_4
_geom_torsion
_geom_torsion_publ_flag
O1 C1 C2 N1 . . . . 162.8(4) ?
O1 C1 C2 C3 . . . . -74.9(5) ?
O2 C1 C2 N1 . . . . -18.7(5) ?
O2 C1 C2 C3 . . . . 103.6(5) ?
